data_4508282
loop_
_publ_author_name
'Demadis, Konstantinos D.'
'Panera, Aggeliki'
'Anagnostou, Zafeiria'
'Varouhas, Dimitris'
'Kirillov, Alexander M.'
'C\'isa\<rov\'a, Ivana'

_publ_section_title
;
 Disruption of &#x201C;Coordination Polymer&#x201D; Architecture in
 Cu2+Bis-Phosphonates and Carboxyphosphonates by Use of
 2,2&#x2032;-Bipyridine as Auxiliary Ligand: Structural Variability and
 Topological Analysis
;
_journal_issue 10
_journal_name_full 'Crystal Growth &amp; Design'
_journal_page_first 4480
_journal_paper_doi 10.1021/cg4009625
_journal_volume 13
_journal_year 2013
_chemical_formula_sum 'C12 H20 Cu N2 O10 P2'
_chemical_formula_weight 477.78
_chemical_name_common Cu-bpy-HEDP
_chemical_name_systematic
; 
 ? 
;
_space_group_IT_number 2
_symmetry_cell_setting triclinic
_symmetry_space_group_name_Hall '-P 1'
_symmetry_space_group_name_H-M 'P -1'
_atom_sites_solution_hydrogens geom
_atom_sites_solution_primary direct
_atom_sites_solution_secondary difmap
_audit_creation_method SHELXL-97
_cell_angle_alpha 91.526(6)
_cell_angle_beta 90.960(7)
_cell_angle_gamma 93.443(7)
_cell_formula_units_Z 2
_cell_length_a 8.319(3)
_cell_length_b 10.378(4)
_cell_length_c 10.819(4)
_cell_measurement_temperature 301(2)
_cell_volume 931.9(6)
_computing_structure_refinement 'SHELXL-97 (Sheldrick, 1997)'
_computing_structure_solution 'SHELXS-97 (Sheldrick, 1990)'
_diffrn_ambient_temperature 301(2)
_diffrn_measured_fraction_theta_full 0.964
_diffrn_measured_fraction_theta_max 0.964
_diffrn_radiation_monochromator graphite
_diffrn_radiation_source 'fine-focus sealed tube'
_diffrn_radiation_type MoK\a
_diffrn_radiation_wavelength 0.71073
_diffrn_reflns_av_R_equivalents 0.0339
_diffrn_reflns_av_sigmaI/netI 0.0341
_diffrn_reflns_limit_h_max 7
_diffrn_reflns_limit_h_min -10
_diffrn_reflns_limit_k_max 13
_diffrn_reflns_limit_k_min -13
_diffrn_reflns_limit_l_max 14
_diffrn_reflns_limit_l_min -13
_diffrn_reflns_number 7124
_diffrn_reflns_theta_full 28.03
_diffrn_reflns_theta_max 28.03
_diffrn_reflns_theta_min 1.88
_exptl_absorpt_coefficient_mu 1.398
_exptl_absorpt_correction_T_max 0.836125
_exptl_absorpt_correction_T_min 0.544444
_exptl_absorpt_correction_type empirical
_exptl_absorpt_process_details SADABS
_exptl_crystal_colour yellow
_exptl_crystal_density_diffrn 1.703
_exptl_crystal_density_method 'not measured'
_exptl_crystal_description block
_exptl_crystal_F_000 490
_exptl_crystal_size_max 0.26
_exptl_crystal_size_mid 0.17
_exptl_crystal_size_min 0.09
_refine_diff_density_max 1.586
_refine_diff_density_min -1.227
_refine_diff_density_rms 0.177
_refine_ls_extinction_method none
_refine_ls_goodness_of_fit_ref 1.485
_refine_ls_hydrogen_treatment cosntr
_refine_ls_matrix_type full
_refine_ls_number_parameters 245
_refine_ls_number_reflns 4344
_refine_ls_number_restraints 0
_refine_ls_restrained_S_all 1.485
_refine_ls_R_factor_all 0.1224
_refine_ls_R_factor_gt 0.1206
_refine_ls_shift/su_max 0.000
_refine_ls_shift/su_mean 0.000
_refine_ls_structure_factor_coef Fsqd
_refine_ls_weighting_details 'calc w=1/[\s^2^(Fo^2^)+(0.0001P)^2^+15.8611P] where P=(Fo^2^+2Fc^2^)/3'
_refine_ls_weighting_scheme calc
_refine_ls_wR_factor_gt 0.2509
_refine_ls_wR_factor_ref 0.2516
_reflns_number_gt 4277
_reflns_number_total 4344
_reflns_threshold_expression >2sigma(I)
_cod_data_source_file cg4009625_si_003.cif
_cod_data_source_block Cu(bpy)(HEDP)(H2O)2H2O
_cod_depositor_comments
;
The following automatic conversions were performed:

'_symmetry_cell_setting' value 'Triclinic' changed to 'triclinic'
according to /home/saulius/struct/CIF-dictionaries/cif_core.dic
dictionary named 'cif_core.dic' version 2.4.2 from
2011-04-26.

'_exptl_absorpt_correction_type' value 'EMPIRICAL'
changed to 'empirical' according to
/home/saulius/struct/CIF-dictionaries/cif_core.dic dictionary named
'cif_core.dic' version 2.4.2 from 2011-04-26.

Automatic conversion script
Id: cif_fix_values 1891 2012-01-12 08:04:46Z andrius 
;
_cod_original_sg_symbol_H-M P-1
_cod_database_code 4508282

loop_
_symmetry_equiv_pos_as_xyz
'x, y, z'
'-x, -y, -z'

loop_
_atom_site_label
_atom_site_type_symbol
_atom_site_fract_x
_atom_site_fract_y
_atom_site_fract_z
_atom_site_U_iso_or_equiv
_atom_site_adp_type
_atom_site_occupancy
_atom_site_symmetry_multiplicity
_atom_site_calc_flag
_atom_site_refinement_flags
Cu1 Cu 0.00802(13) 0.21264(10) 0.65310(10) 0.0172(3) Uani 1 1 d .
P4 P 0.2930(3) 0.4087(2) 0.5716(2) 0.0202(5) Uani 1 1 d .
P3 P 0.2797(3) 0.3310(2) 0.8439(2) 0.0197(5) Uani 1 1 d .
O9 O 0.1430(8) 0.2365(6) 0.8009(6) 0.0260(15) Uani 1 1 d .
N3 N -0.1289(9) 0.0753(8) 0.7343(7) 0.0237(16) Uani 1 1 d .
O11 O 0.2998(8) 0.5258(7) 0.4932(6) 0.0256(14) Uani 1 1 d .
O8 O 0.1481(8) 0.3154(7) 0.5475(6) 0.0273(15) Uani 1 1 d .
O14 O 0.1478(8) 0.5333(6) 0.7489(6) 0.0259(14) Uani 1 1 d .
H14 H 0.0693 0.4875 0.7246 0.039 Uiso 1 1 calc R
O10 O 0.4475(8) 0.3309(6) 0.5539(6) 0.0275(15) Uani 1 1 d .
H10A H 0.5243 0.3810 0.5391 0.041 Uiso 1 1 calc R
O13 O 0.4376(8) 0.2558(7) 0.8311(7) 0.0313(16) Uani 1 1 d .
H13A H 0.5147 0.3011 0.8589 0.047 Uiso 1 1 calc R
O12 O 0.2631(9) 0.3853(7) 0.9717(6) 0.0314(16) Uani 1 1 d .
N4 N -0.1177(9) 0.1419(7) 0.5060(7) 0.0221(16) Uani 1 1 d .
C23 C 0.2917(10) 0.4636(9) 0.7342(8) 0.0197(17) Uani 1 1 d .
C17 C -0.2185(11) -0.0030(9) 0.6563(9) 0.0246(19) Uani 1 1 d .
C21 C -0.1996(14) 0.1297(11) 0.2930(10) 0.035(2) Uani 1 1 d .
H21 H -0.1928 0.1637 0.2144 0.042 Uiso 1 1 calc R
C22 C -0.1111(13) 0.1874(10) 0.3920(9) 0.031(2) Uani 1 1 d .
H22 H -0.0446 0.2606 0.3782 0.038 Uiso 1 1 calc R
C24 C 0.4336(12) 0.5596(10) 0.7643(9) 0.030(2) Uani 1 1 d .
H24A H 0.4302 0.6313 0.7103 0.044 Uiso 1 1 calc R
H24B H 0.5325 0.5180 0.7530 0.044 Uiso 1 1 calc R
H24C H 0.4275 0.5900 0.8486 0.044 Uiso 1 1 calc R
C18 C -0.2178(11) 0.0366(9) 0.5259(9) 0.0240(19) Uani 1 1 d .
C14 C -0.2144(14) -0.0542(12) 0.9026(11) 0.042(3) Uani 1 1 d .
H14A H -0.2128 -0.0683 0.9872 0.050 Uiso 1 1 calc R
C16 C -0.3045(13) -0.1127(10) 0.6972(11) 0.035(2) Uani 1 1 d .
H16 H -0.3629 -0.1679 0.6416 0.042 Uiso 1 1 calc R
C13 C -0.1285(13) 0.0522(11) 0.8548(10) 0.034(2) Uani 1 1 d .
H13 H -0.0692 0.1087 0.9086 0.041 Uiso 1 1 calc R
C19 C -0.3079(12) -0.0267(9) 0.4319(9) 0.027(2) Uani 1 1 d .
H19 H -0.3741 -0.0998 0.4473 0.032 Uiso 1 1 calc R
C20 C -0.2969(12) 0.0219(10) 0.3139(10) 0.030(2) Uani 1 1 d .
H20 H -0.3558 -0.0190 0.2488 0.036 Uiso 1 1 calc R
C15 C -0.3016(15) -0.1379(11) 0.8225(12) 0.047(3) Uani 1 1 d .
H15 H -0.3578 -0.2105 0.8520 0.057 Uiso 1 1 calc R
O15 O -0.1307(8) 0.3896(7) 0.6948(6) 0.0298(16) Uani 1 1 d .
H15B H -0.1286 0.4049 0.7696 0.045 Uiso 1 1 d R
H15A H -0.1677 0.4168 0.6304 0.045 Uiso 1 1 d R
O16 O 0.7092(9) 0.3803(7) 0.9144(7) 0.0345(17) Uani 1 1 d .
H16A H 0.7821 0.3376 0.9489 0.052 Uiso 1 1 d R
H16B H 0.7188 0.4547 0.9417 0.052 Uiso 1 1 d R
O17 O 0.9562(9) 0.3073(8) 0.0612(7) 0.0374(18) Uani 1 1 d .
H17A H 0.8815 0.2608 0.0125 0.056 Uiso 1 1 d R
H17B H 1.0471 0.3565 0.0722 0.056 Uiso 1 1 d R

loop_
_atom_site_aniso_label
_atom_site_aniso_U_11
_atom_site_aniso_U_22
_atom_site_aniso_U_33
_atom_site_aniso_U_23
_atom_site_aniso_U_13
_atom_site_aniso_U_12
Cu1 0.0153(5) 0.0176(5) 0.0177(5) 0.0039(4) -0.0004(4) -0.0077(4)
P4 0.0187(11) 0.0249(12) 0.0160(11) 0.0030(9) 0.0026(8) -0.0073(9)
P3 0.0190(11) 0.0223(11) 0.0171(11) 0.0028(9) -0.0012(8) -0.0053(9)
O9 0.028(3) 0.028(3) 0.021(3) 0.009(3) -0.006(3) -0.009(3)
N3 0.022(4) 0.022(4) 0.026(4) 0.000(3) 0.001(3) -0.004(3)
O11 0.022(3) 0.029(3) 0.026(3) 0.011(3) 0.001(3) -0.006(3)
O8 0.024(3) 0.037(4) 0.019(3) -0.001(3) 0.005(3) -0.017(3)
O14 0.019(3) 0.025(3) 0.034(4) -0.001(3) 0.006(3) 0.002(3)
O10 0.024(3) 0.026(3) 0.032(4) 0.001(3) 0.009(3) -0.004(3)
O13 0.023(3) 0.029(4) 0.042(4) 0.001(3) -0.008(3) 0.003(3)
O12 0.035(4) 0.036(4) 0.022(3) -0.001(3) 0.002(3) -0.008(3)
N4 0.016(3) 0.024(4) 0.025(4) 0.000(3) -0.003(3) -0.005(3)
C23 0.020(4) 0.025(4) 0.013(4) 0.000(3) 0.003(3) -0.006(3)
C17 0.015(4) 0.023(4) 0.036(5) 0.010(4) -0.001(4) 0.001(3)
C21 0.046(6) 0.038(6) 0.022(5) 0.003(4) -0.003(4) 0.001(5)
C22 0.036(6) 0.032(5) 0.026(5) 0.005(4) -0.002(4) -0.005(4)
C24 0.028(5) 0.029(5) 0.029(5) 0.000(4) -0.004(4) -0.013(4)
C18 0.018(4) 0.026(5) 0.027(5) -0.007(4) 0.002(4) -0.001(4)
C14 0.040(6) 0.051(7) 0.033(6) 0.016(5) 0.000(5) -0.017(5)
C16 0.031(5) 0.025(5) 0.047(6) 0.002(4) -0.002(5) -0.013(4)
C13 0.032(5) 0.042(6) 0.028(5) 0.006(5) 0.000(4) -0.009(5)
C19 0.024(5) 0.022(4) 0.033(5) -0.001(4) -0.003(4) -0.005(4)
C20 0.028(5) 0.028(5) 0.034(5) -0.005(4) -0.015(4) 0.003(4)
C15 0.046(7) 0.035(6) 0.059(8) 0.016(6) 0.005(6) -0.029(5)
O15 0.024(3) 0.047(4) 0.019(3) 0.009(3) -0.003(3) 0.004(3)
O16 0.029(4) 0.037(4) 0.037(4) -0.008(3) -0.001(3) 0.000(3)
O17 0.036(4) 0.036(4) 0.039(4) -0.002(3) 0.003(3) -0.005(3)

loop_
_atom_type_symbol
_atom_type_description
_atom_type_scat_dispersion_real
_atom_type_scat_dispersion_imag
_atom_type_scat_source
C C 0.0033 0.0016 'International Tables Vol C Tables 4.2.6.8 and 6.1.1.4'
H H 0.0000 0.0000 'International Tables Vol C Tables 4.2.6.8 and 6.1.1.4'
N N 0.0061 0.0033 'International Tables Vol C Tables 4.2.6.8 and 6.1.1.4'
O O 0.0106 0.0060 'International Tables Vol C Tables 4.2.6.8 and 6.1.1.4'
P P 0.1023 0.0942 'International Tables Vol C Tables 4.2.6.8 and 6.1.1.4'
Cu Cu 0.3201 1.2651 'International Tables Vol C Tables 4.2.6.8 and 6.1.1.4'

loop_
_geom_angle_atom_site_label_1
_geom_angle_atom_site_label_2
_geom_angle_atom_site_label_3
_geom_angle
O9 Cu1 O8 96.0(3)
O9 Cu1 N4 165.5(3)
O8 Cu1 N4 90.4(3)
O9 Cu1 N3 90.7(3)
O8 Cu1 N3 167.2(3)
N4 Cu1 N3 80.7(3)
O9 Cu1 O15 93.7(3)
O8 Cu1 O15 89.3(3)
N4 Cu1 O15 99.4(3)
N3 Cu1 O15 101.2(3)
O11 P4 O8 115.1(4)
O11 P4 O10 110.6(4)
O8 P4 O10 107.4(4)
O11 P4 C23 107.9(4)
O8 P4 C23 108.3(4)
O10 P4 C23 107.2(4)
O12 P3 O9 114.6(4)
O12 P3 O13 111.6(4)
O9 P3 O13 105.7(4)
O12 P3 C23 109.3(4)
O9 P3 C23 107.6(4)
O13 P3 C23 107.6(4)
P3 O9 Cu1 135.5(4)
C13 N3 C17 119.5(8)
C13 N3 Cu1 125.5(7)
C17 N3 Cu1 114.9(6)
P4 O8 Cu1 133.8(4)
C22 N4 C18 118.2(8)
C22 N4 Cu1 126.2(7)
C18 N4 Cu1 115.5(6)
O14 C23 C24 106.6(8)
O14 C23 P4 106.3(6)
C24 C23 P4 111.0(6)
O14 C23 P3 107.0(5)
C24 C23 P3 111.8(6)
P4 C23 P3 113.7(5)
N3 C17 C16 121.6(9)
N3 C17 C18 114.8(8)
C16 C17 C18 123.6(9)
C20 C21 C22 118.4(10)
N4 C22 C21 122.7(10)
N4 C18 C19 122.4(9)
N4 C18 C17 113.5(8)
C19 C18 C17 124.2(9)
C15 C14 C13 118.8(11)
C17 C16 C15 118.8(10)
N3 C13 C14 122.0(10)
C18 C19 C20 118.0(9)
C21 C20 C19 120.3(9)
C14 C15 C16 119.2(10)

loop_
_geom_bond_atom_site_label_1
_geom_bond_atom_site_label_2
_geom_bond_distance
Cu1 O9 1.940(6)
Cu1 O8 1.939(6)
Cu1 N4 1.989(8)
Cu1 N3 2.001(8)
Cu1 O15 2.266(7)
P4 O11 1.500(7)
P4 O8 1.515(6)
P4 O10 1.570(7)
P4 C23 1.835(9)
P3 O12 1.491(7)
P3 O9 1.515(7)
P3 O13 1.574(7)
P3 C23 1.841(9)
N3 C13 1.332(13)
N3 C17 1.340(12)
O14 C23 1.444(11)
N4 C22 1.332(13)
N4 C18 1.358(12)
C23 C24 1.524(12)
C17 C16 1.394(13)
C17 C18 1.480(14)
C21 C20 1.367(15)
C21 C22 1.391(14)
C18 C19 1.381(13)
C14 C15 1.377(17)
C14 C13 1.395(14)
C16 C15 1.387(17)
C19 C20 1.388(14)
